data_7222733
loop_
_publ_author_name
'Emmerling, F.'
'Idilbi, M.'
'Roehr, C.'

_publ_section_title
;
 Neue Oxopnictate A(I)3 M(V) O4: Darstellung und Kristallstruktur von A3
 As O4 (A = K, Rb, Cs) und K3 Bi O4
;
_journal_name_full
;
Zeitschrift fuer Naturforschung, Teil B. Anorganische Chemie, Organische 
Chemie (42,1987-)
;
_journal_page_first 599
_journal_page_last 604
_journal_volume 57
_journal_year 2002
_chemical_formula_sum 'Bi K3 O4'
_chemical_name_systematic 'K3 (Bi O4)'
_space_group_IT_number 2
_symmetry_space_group_name_Hall '-P 1'
_symmetry_space_group_name_H-M 'P -1'
_cell_angle_alpha 101.724
_cell_angle_beta 96.472
_cell_angle_gamma 105.465
_cell_formula_units_Z 2
_cell_length_a 6.4318
_cell_length_b 6.5727
_cell_length_c 7.6241
_cell_volume 299.359
_citation_journal_id_ASTM ZNBSEN
_cod_data_source_file Emmerling_ZNBSEN_2002_577.cif
_cod_data_source_block Bi1K3O4
_cod_original_cell_volume 299.3588
_cod_original_formula_sum 'Bi1 K3 O4'
_cod_database_code 7222733

loop_
_symmetry_equiv_pos_as_xyz
x,y,z
-x,-y,-z

loop_
_atom_site_label
_atom_site_type_symbol
_atom_site_fract_x
_atom_site_fract_y
_atom_site_fract_z
_atom_site_occupancy
_atom_site_U_iso_or_equiv
O4 O-2 0.0162 0.1015 0.2333 1 0.0
K1 K+1 0.1629 0.768 0.1675 1 0.0
O1 O-2 0.1826 0.5563 0.4253 1 0.0
O3 O-2 0.7628 0.4766 0.147 1 0.0
Bi1 Bi+5 0.83999 0.29928 0.31531 1 0.0
K3 K+1 0.3489 0.2271 0.5393 1 0.0
O2 O-2 0.5508 0.0606 0.2698 1 0.0
K2 K+1 0.3304 0.226 0.0241 1 0.0
